data_1536813
loop_
_publ_author_name
'Koehler, J.'
'Mueller, B.G.'

_publ_section_title
;
 Li Sm Al F6 - das erste Fluoroaluminat mit zweiwertigem Samarium
;
_journal_name_full 'Zeitschrift fuer Anorganische und Allgemeine Chemie'
_journal_page_first 169
_journal_page_last 176
_journal_volume 606
_journal_year 1991
_chemical_formula_sum 'Al F6 Li Sm'
_chemical_name_systematic 'Li Sm (Al F6)'
_space_group_IT_number 182
_symmetry_space_group_name_Hall 'P 6c 2c'
_symmetry_space_group_name_H-M 'P 63 2 2'
_cell_angle_alpha 90
_cell_angle_beta 90
_cell_angle_gamma 120
_cell_formula_units_Z 2
_cell_length_a 5.079
_cell_length_b 5.079
_cell_length_c 10.405
_cell_volume 232.450
_citation_journal_id_ASTM ZAACAB
_cod_data_source_file Koehler_ZAACAB_1991_27.cif
_cod_data_source_block Al1F6Li1Sm1
_cod_original_cell_volume 232.4498
_cod_original_formula_sum 'Al1 F6 Li1 Sm1'
_cod_database_code 1536813

loop_
_symmetry_equiv_pos_as_xyz
x,y,z
x-y,x,z+1/2
-y,x-y,z
-x,-y,z+1/2
-x+y,-x,z
y,-x+y,z+1/2
-y,-x,-z+1/2
x-y,-y,-z
x,x-y,-z+1/2
y,x,-z
-x+y,y,-z+1/2
-x,-x+y,-z

loop_
_atom_site_label
_atom_site_type_symbol
_atom_site_fract_x
_atom_site_fract_y
_atom_site_fract_z
_atom_site_occupancy
_atom_site_U_iso_or_equiv
F1 F-1 0.3882 0.0314 0.1502 1 0.0
Li1 Li+1 0.3333 0.6667 0.25 1 0.0
Al1 Al+3 0.6667 0.3333 0.25 1 0.0
Sm1 Sm+2 0 0 0 1 0.0
